data_4130511
loop_
_publ_author_name
'Knaus, Maximilian G. M.'
'Giuman, Marco M.'
'P\"othig, Alexander'
'Rieger, Bernhard'

_publ_section_title
;
 End of Frustration: Catalytic Precision Polymerization with Highly
 Interacting Lewis Pairs.
;
_journal_issue 24
_journal_name_full 'Journal of the American Chemical Society'
_journal_page_first 7776
_journal_page_last 7781
_journal_paper_doi 10.1021/jacs.6b04129
_journal_volume 138
_journal_year 2016
_chemical_absolute_configuration unk
_chemical_formula_moiety 'C21 H24 Al P'
_chemical_formula_sum 'C21 H24 Al P'
_chemical_formula_weight 334.35
_space_group_IT_number 159
_space_group_name_Hall 'P 3 -2c'
_space_group_name_H-M_alt 'P 3 1 c'
_symmetry_cell_setting trigonal
_symmetry_Int_Tables_number 159
_symmetry_space_group_name_Hall 'P 3 -2c'
_symmetry_space_group_name_H-M 'P 3 1 c'
_atom_sites_solution_hydrogens geom
_cell_angle_alpha 90
_cell_angle_beta 90
_cell_angle_gamma 120
_cell_formula_units_Z 2
_cell_length_a 12.0529(10)
_cell_length_b 12.0529(10)
_cell_length_c 7.4996(7)
_cell_measurement_reflns_used 5933
_cell_measurement_temperature 123
_cell_measurement_theta_max 28.1828
_cell_measurement_theta_min 3.3451
_cell_volume 943.52(14)
_computing_cell_refinement 'SAINT (Bruker, 2012)'
_computing_data_collection 'APEX II Control Software (Bruker, 2013)'
_computing_data_reduction 'SAINT (Bruker, 2012)'
_computing_molecular_graphics 'PLATON (Spek, 2011)'
_computing_publication_material 'PLATON (Spek, 2011), enCIFer (Allen, 2014)'
_computing_structure_refinement 'SHELXL2014 (Sheldrick, 2014), SHELXLE (Huebschle, 2011)'
_computing_structure_solution 'SHELXS97 (Sheldrick, 1997)'
_diffrn_ambient_temperature 123
_diffrn_detector ' CCD plate '
_diffrn_detector_area_resol_mean 16
_diffrn_measured_fraction_theta_full 1.000
_diffrn_measured_fraction_theta_max 1.000
_diffrn_measurement_device ' \k-geometry diffractometer '
_diffrn_measurement_device_type ' Bruker APEX-II CCD '
_diffrn_measurement_method ' phi- and omega-rotation '
_diffrn_radiation_monochromator 'MONTEL optic'
_diffrn_radiation_probe x-ray
_diffrn_radiation_source 'rotating anode FR591'
_diffrn_radiation_type MoK\a
_diffrn_radiation_wavelength 0.71073
_diffrn_reflns_av_R_equivalents 0.0624
_diffrn_reflns_av_unetI/netI 0.0432
_diffrn_reflns_limit_h_max 15
_diffrn_reflns_limit_h_min -15
_diffrn_reflns_limit_k_max 15
_diffrn_reflns_limit_k_min -15
_diffrn_reflns_limit_l_max 9
_diffrn_reflns_limit_l_min -9
_diffrn_reflns_number 13376
_diffrn_reflns_reduction_process
;
;
_diffrn_reflns_theta_full 25.24
_diffrn_reflns_theta_max 27.10
_diffrn_reflns_theta_min 1.95
_exptl_absorpt_coefficient_mu 0.190
_exptl_absorpt_correction_T_max 0.7461
_exptl_absorpt_correction_T_min 0.6400
_exptl_absorpt_correction_type multi-scan
_exptl_absorpt_process_details 'SADABS, Bruker, 2008b'
_exptl_crystal_colour 'pale yellow'
_exptl_crystal_density_diffrn 1.177
_exptl_crystal_density_method 'Not Measured'
_exptl_crystal_description fragment
_exptl_crystal_F_000 356
_exptl_crystal_size_max 0.330
_exptl_crystal_size_mid 0.086
_exptl_crystal_size_min 0.066
_refine_diff_density_max 0.300
_refine_diff_density_min -0.203
_refine_diff_density_rms 0.036
_refine_ls_abs_structure_details 'Flack (1983)'
_refine_ls_abs_structure_Flack 0.05(9)
_refine_ls_extinction_method none
_refine_ls_goodness_of_fit_ref 1.078
_refine_ls_hydrogen_treatment constr
_refine_ls_matrix_type full
_refine_ls_number_parameters 72
_refine_ls_number_reflns 1396
_refine_ls_number_restraints 1
_refine_ls_restrained_S_all 1.077
_refine_ls_R_factor_all 0.0434
_refine_ls_R_factor_gt 0.0384
_refine_ls_shift/su_max 0.000
_refine_ls_shift/su_mean 0.000
_refine_ls_structure_factor_coef Fsqd
_refine_ls_weighting_details 'W=1/[\S^2^(FO^2^)+(0.0478P)^2^+0.2824P] WHERE P=(FO^2^+2FC^2^)/3'
_refine_ls_weighting_scheme calc
_refine_ls_wR_factor_gt 0.0920
_refine_ls_wR_factor_ref 0.0949
_reflns_number_gt 1305
_reflns_number_total 1396
_reflns_threshold_expression I>2\s(I)
_cod_data_source_file ja6b04129_si_002.cif
_cod_data_source_block AlPh3PMe3
_cod_original_cell_volume 943.5(2)
_cod_database_code 4130511

loop_
_space_group_symop_id
_space_group_symop_operation_xyz
1 x,y,z
2 -y,x-y,z
3 -x+y,-x,z
4 y,x,1/2+z
5 -x,-x+y,1/2+z
6 x-y,-y,1/2+z

loop_
_atom_site_label
_atom_site_type_symbol
_atom_site_fract_x
_atom_site_fract_y
_atom_site_fract_z
_atom_site_U_iso_or_equiv
_atom_site_adp_type
_atom_site_occupancy
_atom_site_site_symmetry_order
_atom_site_calc_flag
_atom_site_refinement_flags_posn
_atom_site_refinement_flags_adp
_atom_site_refinement_flags_occupancy
P1 P 0.3333 0.6667 0.81064(16) 0.0203(4) Uani 1 3 d S T P
Al1 Al 0.3333 0.6667 0.4837(2) 0.0181(4) Uani 1 3 d S T P
C1 C 0.2247(3) 0.7414(4) 0.4155(5) 0.0186(7) Uani 1 1 d . . .
C2 C 0.1149(4) 0.6727(4) 0.3083(5) 0.0234(8) Uani 1 1 d . . .
H2 H 0.0891 0.5870 0.2760 0.028 Uiso 1 1 calc R U .
C3 C 0.0435(4) 0.7265(5) 0.2488(6) 0.0290(10) Uani 1 1 d . . .
H3 H -0.0292 0.6782 0.1751 0.035 Uiso 1 1 calc R U .
C4 C 0.0781(4) 0.8503(4) 0.2965(7) 0.0313(10) Uani 1 1 d . . .
H4 H 0.0289 0.8872 0.2563 0.038 Uiso 1 1 calc R U .
C5 C 0.1848(4) 0.9208(4) 0.4031(7) 0.0294(9) Uani 1 1 d . . .
H5 H 0.2088 1.0060 0.4365 0.035 Uiso 1 1 calc R U .
C6 C 0.2563(4) 0.8669(4) 0.4609(5) 0.0256(9) Uani 1 1 d . . .
H6 H 0.3293 0.9163 0.5337 0.031 Uiso 1 1 calc R U .
C7 C 0.3258(4) 0.8004(4) 0.9086(7) 0.0323(10) Uani 1 1 d . . .
H7A H 0.4035 0.8807 0.8776 0.049 Uiso 1 1 calc R U .
H7B H 0.3194 0.7907 1.0386 0.049 Uiso 1 1 calc R U .
H7C H 0.2506 0.8021 0.8626 0.049 Uiso 1 1 calc R U .

loop_
_atom_site_aniso_label
_atom_site_aniso_U_11
_atom_site_aniso_U_22
_atom_site_aniso_U_33
_atom_site_aniso_U_23
_atom_site_aniso_U_13
_atom_site_aniso_U_12
P1 0.0220(6) 0.0220(6) 0.0168(8) 0.000 0.000 0.0110(3)
Al1 0.0181(6) 0.0181(6) 0.0181(9) 0.000 0.000 0.0091(3)
C1 0.020(2) 0.0216(19) 0.0158(17) 0.0006(15) 0.0021(15) 0.0119(17)
C2 0.0220(19) 0.026(2) 0.0221(19) -0.0011(17) 0.0016(17) 0.0116(16)
C3 0.019(2) 0.039(2) 0.026(2) 0.0030(18) -0.0028(16) 0.0130(19)
C4 0.029(2) 0.034(2) 0.038(2) 0.0090(19) 0.0044(19) 0.0208(19)
C5 0.033(2) 0.024(2) 0.034(2) 0.005(2) 0.004(2) 0.0169(18)
C6 0.022(2) 0.024(2) 0.028(2) 0.0014(15) -0.0008(16) 0.0094(17)
C7 0.045(3) 0.033(2) 0.024(2) -0.004(2) -0.004(2) 0.023(2)

loop_
_atom_type_symbol
_atom_type_description
_atom_type_scat_dispersion_real
_atom_type_scat_dispersion_imag
_atom_type_scat_source
C C 0.0033 0.0016 ' International Tables Vol C Tables 4.2.6.8 and 6.1.1.4'
H H 0.0000 0.0000 ' International Tables Vol C Tables 4.2.6.8 and 6.1.1.4'
Al Al 0.0645 0.0514 ' International Tables Vol C Tables 4.2.6.8 and 6.1.1.4'
P P 0.1023 0.0942 ' International Tables Vol C Tables 4.2.6.8 and 6.1.1.4'

loop_
_geom_angle_atom_site_label_1
_geom_angle_atom_site_label_2
_geom_angle_atom_site_label_3
_geom_angle
_geom_angle_site_symmetry_1
_geom_angle_site_symmetry_3
C7 P1 C7 104.71(19) 2_665 3_565
C7 P1 C7 104.71(19) 2_665 .
C7 P1 C7 104.71(19) 3_565 .
C7 P1 Al1 113.89(16) 2_665 .
C7 P1 Al1 113.89(16) 3_565 .
C7 P1 Al1 113.89(16) . .
C1 Al1 C1 113.64(10) . 3_565
C1 Al1 C1 113.64(10) . 2_665
C1 Al1 C1 113.64(10) 3_565 2_665
C1 Al1 P1 104.89(12) . .
C1 Al1 P1 104.88(12) 3_565 .
C1 Al1 P1 104.88(12) 2_665 .
C6 C1 C2 116.1(4) . .
C6 C1 Al1 122.6(3) . .
C2 C1 Al1 121.2(3) . .
C3 C2 C1 122.0(4) . .
C3 C2 H2 119.0 . .
C1 C2 H2 119.0 . .
C4 C3 C2 120.0(4) . .
C4 C3 H3 120.0 . .
C2 C3 H3 120.0 . .
C3 C4 C5 119.9(4) . .
C3 C4 H4 120.1 . .
C5 C4 H4 120.1 . .
C6 C5 C4 119.8(4) . .
C6 C5 H5 120.1 . .
C4 C5 H5 120.1 . .
C5 C6 C1 122.2(4) . .
C5 C6 H6 118.9 . .
C1 C6 H6 118.9 . .
P1 C7 H7A 109.5 . .
P1 C7 H7B 109.5 . .
H7A C7 H7B 109.5 . .
P1 C7 H7C 109.5 . .
H7A C7 H7C 109.5 . .
H7B C7 H7C 109.5 . .

loop_
_geom_bond_atom_site_label_1
_geom_bond_atom_site_label_2
_geom_bond_distance
_geom_bond_site_symmetry_2
P1 C7 1.815(5) 2_665
P1 C7 1.815(5) 3_565
P1 C7 1.815(5) .
P1 Al1 2.4521(19) .
Al1 C1 1.991(4) .
Al1 C1 1.991(4) 3_565
Al1 C1 1.991(4) 2_665
C1 C6 1.404(5) .
C1 C2 1.410(5) .
C2 C3 1.385(6) .
C2 H2 0.9500 .
C3 C4 1.381(7) .
C3 H3 0.9500 .
C4 C5 1.387(6) .
C4 H4 0.9500 .
C5 C6 1.384(7) .
C5 H5 0.9500 .
C6 H6 0.9500 .
C7 H7A 0.9800 .
C7 H7B 0.9800 .
C7 H7C 0.9800 .

loop_
_geom_torsion_atom_site_label_1
_geom_torsion_atom_site_label_2
_geom_torsion_atom_site_label_3
_geom_torsion_atom_site_label_4
_geom_torsion
C6 C1 C2 C3 1.1(6)
Al1 C1 C2 C3 -175.2(3)
C1 C2 C3 C4 -1.0(6)
C2 C3 C4 C5 0.4(7)
C3 C4 C5 C6 0.2(7)
C4 C5 C6 C1 -0.1(7)
C2 C1 C6 C5 -0.5(6)
Al1 C1 C6 C5 175.7(3)
